data_7043328
loop_
_publ_author_name
'Leszczy\'nski, Micha\/l Krzysztof'
'Justyniak, Iwona'
'Zelga, Karolina'
'Lewinski, Janusz'

_publ_section_title
;
 From ethylzinc guanidinate to [Zn10O4]-supertetrahedron
;
_journal_name_full 'Dalton Trans.'
_journal_paper_doi 10.1039/C7DT01619K
_journal_year 2017
_chemical_formula_sum 'C42 H52 N6 O2 Zn'
_chemical_formula_weight 738.26
_space_group_crystal_system monoclinic
_space_group_IT_number 13
_space_group_name_Hall '-P 2yc'
_space_group_name_H-M_alt 'P 1 2/c 1'
_symmetry_space_group_name_Hall '-P 2yc'
_symmetry_space_group_name_H-M 'P 1 2/c 1'
_atom_sites_solution_hydrogens geom
_audit_creation_method SHELXL-2016/4
_audit_update_record
;
2017-04-20 deposited with the CCDC.
2017-06-14 downloaded from the CCDC.
;
_cell_angle_alpha 90
_cell_angle_beta 129.338(2)
_cell_angle_gamma 90
_cell_formula_units_Z 2
_cell_length_a 14.0610(8)
_cell_length_b 8.9270(3)
_cell_length_c 19.1620(9)
_cell_measurement_reflns_used 3550
_cell_measurement_temperature 100(2)
_cell_measurement_theta_max 27.485
_cell_measurement_theta_min 0.998
_cell_volume 1860.28(16)
_computing_cell_refinement 'HKL Scalepack (Otwinowski & Minor 1997)'
_computing_data_collection KappaCCD
_computing_data_reduction 'Denzo and Scalepak (Otwinowski & Minor, 1997)'
_computing_structure_refinement 'SHELXL-2016/4 (Sheldrick, 2016)'
_diffrn_ambient_temperature 100(2)
_diffrn_measured_fraction_theta_full 0.991
_diffrn_measured_fraction_theta_max 0.989
_diffrn_measurement_device_type 'Nonius Kappa-CCD'
_diffrn_measurement_method 'area detector \w scans'
_diffrn_radiation_source 'fine-focus sealed tube'
_diffrn_radiation_type MoK\a
_diffrn_radiation_wavelength 0.71073
_diffrn_reflns_av_R_equivalents 0.0326
_diffrn_reflns_av_unetI/netI 0.0412
_diffrn_reflns_Laue_measured_fraction_full 0.991
_diffrn_reflns_Laue_measured_fraction_max 0.989
_diffrn_reflns_limit_h_max 17
_diffrn_reflns_limit_h_min -17
_diffrn_reflns_limit_k_max 10
_diffrn_reflns_limit_k_min -8
_diffrn_reflns_limit_l_max 23
_diffrn_reflns_limit_l_min -23
_diffrn_reflns_number 6104
_diffrn_reflns_point_group_measured_fraction_full 0.991
_diffrn_reflns_point_group_measured_fraction_max 0.989
_diffrn_reflns_theta_full 25.242
_diffrn_reflns_theta_max 25.992
_diffrn_reflns_theta_min 2.664
_exptl_absorpt_coefficient_mu 0.705
_exptl_absorpt_correction_T_max 0.932
_exptl_absorpt_correction_T_min 0.844
_exptl_absorpt_correction_type multi-scan
_exptl_absorpt_process_details 'Scalepak (Otwinowski, Minor, 1997)'
_exptl_crystal_colour colorless
_exptl_crystal_density_diffrn 1.318
_exptl_crystal_description plate
_exptl_crystal_F_000 784
_exptl_crystal_size_max 0.28
_exptl_crystal_size_mid 0.20
_exptl_crystal_size_min 0.10
_refine_diff_density_max 1.482
_refine_diff_density_min -0.529
_refine_diff_density_rms 0.075
_refine_ls_extinction_method none
_refine_ls_goodness_of_fit_ref 1.074
_refine_ls_hydrogen_treatment constr
_refine_ls_matrix_type full
_refine_ls_number_parameters 232
_refine_ls_number_reflns 3623
_refine_ls_number_restraints 0
_refine_ls_restrained_S_all 1.074
_refine_ls_R_factor_all 0.0632
_refine_ls_R_factor_gt 0.0518
_refine_ls_shift/su_max 0.000
_refine_ls_shift/su_mean 0.000
_refine_ls_structure_factor_coef Fsqd
_refine_ls_weighting_details 'w=1/[\s^2^(Fo^2^)+(0.0380P)^2^+4.2066P] where P=(Fo^2^+2Fc^2^)/3'
_refine_ls_weighting_scheme calc
_refine_ls_wR_factor_gt 0.1181
_refine_ls_wR_factor_ref 0.1255
_reflns_Friedel_coverage 0.000
_reflns_number_gt 3158
_reflns_number_total 3623
_reflns_threshold_expression 'I > 2\s(I)'
_cod_data_source_file c7dt01619k2.cif
_cod_data_source_block shelx
_cod_database_code 7043328
_shelx_shelxl_version_number 2016/4
_shelx_space_group_comment
;
The symmetry employed for this shelxl refinement is uniquely defined
by the following loop, which should always be used as a source of
symmetry information in preference to the above space-group names.
They are only intended as comments.
;
_shelx_estimated_absorpt_t_min 0.844
_shelx_estimated_absorpt_t_max 0.932

loop_
_space_group_symop_operation_xyz
'x, y, z'
'-x, y, -z+1/2'
'-x, -y, -z'
'x, -y, z-1/2'

loop_
_atom_site_label
_atom_site_type_symbol
_atom_site_fract_x
_atom_site_fract_y
_atom_site_fract_z
_atom_site_U_iso_or_equiv
_atom_site_adp_type
_atom_site_occupancy
_atom_site_site_symmetry_order
_atom_site_calc_flag
_atom_site_refinement_flags_posn
_atom_site_refinement_flags_adp
_atom_site_refinement_flags_occupancy
C1 C 0.0166(3) 0.3806(4) 0.3778(2) 0.0300(7) Uani 1 1 d . . .
H1A H -0.031388 0.471042 0.365323 0.045 Uiso 1 1 calc R U .
H1B H 0.022946 0.319911 0.423259 0.045 Uiso 1 1 calc R U .
H1C H -0.024222 0.322299 0.322217 0.045 Uiso 1 1 calc R U .
C2 C 0.1462(3) 0.4252(4) 0.4135(2) 0.0252(6) Uani 1 1 d . . .
C3 C 0.2148(3) 0.5194(3) 0.4998(2) 0.0225(6) Uani 1 1 d . . .
C4 C 0.1781(3) 0.5356(4) 0.5519(2) 0.0312(7) Uani 1 1 d . . .
H4 H 0.107063 0.484034 0.534861 0.037 Uiso 1 1 calc R U .
C5 C 0.2432(3) 0.6257(4) 0.6284(2) 0.0333(7) Uani 1 1 d . . .
H5 H 0.215853 0.635925 0.662493 0.040 Uiso 1 1 calc R U .
C6 C 0.3472(3) 0.7004(4) 0.6549(2) 0.0303(7) Uani 1 1 d . . .
H6 H 0.390846 0.763431 0.706530 0.036 Uiso 1 1 calc R U .
C7 C 0.3876(3) 0.6826(4) 0.6056(2) 0.0306(7) Uani 1 1 d . . .
H7 H 0.460501 0.731386 0.624363 0.037 Uiso 1 1 calc R U .
C8 C 0.3217(3) 0.5940(3) 0.5289(2) 0.0269(7) Uani 1 1 d . . .
H8 H 0.349953 0.583558 0.495403 0.032 Uiso 1 1 calc R U .
C9 C 0.2197(3) 0.2803(3) 0.4350(2) 0.0229(6) Uani 1 1 d . . .
C10 C 0.2471(3) 0.1836(3) 0.5030(2) 0.0253(6) Uani 1 1 d . . .
H10 H 0.223744 0.210522 0.538220 0.030 Uiso 1 1 calc R U .
C11 C 0.3076(3) 0.0493(4) 0.5198(2) 0.0292(7) Uani 1 1 d . . .
H11 H 0.324362 -0.015680 0.565650 0.035 Uiso 1 1 calc R U .
C12 C 0.3436(3) 0.0096(4) 0.4697(2) 0.0333(8) Uani 1 1 d . . .
H12 H 0.384839 -0.082564 0.480696 0.040 Uiso 1 1 calc R U .
C13 C 0.3190(3) 0.1057(4) 0.4037(2) 0.0358(8) Uani 1 1 d . . .
H13 H 0.344604 0.079725 0.369803 0.043 Uiso 1 1 calc R U .
C14 C 0.2574(3) 0.2397(4) 0.3860(2) 0.0305(7) Uani 1 1 d . . .
H14 H 0.240861 0.304050 0.339932 0.037 Uiso 1 1 calc R U .
C15 C 0.0061(3) 0.8696(4) 0.3535(3) 0.0440(10) Uani 1 1 d . . .
H15A H 0.089367 0.825305 0.395501 0.053 Uiso 1 1 calc R U .
H15B H 0.010616 0.954890 0.322705 0.053 Uiso 1 1 calc R U .
C16 C -0.0285(4) 0.9262(5) 0.4057(3) 0.0515(11) Uani 1 1 d . . .
H16A H 0.022543 1.014439 0.441218 0.062 Uiso 1 1 calc R U .
H16B H -0.013811 0.848128 0.448287 0.062 Uiso 1 1 calc R U .
C17 C -0.1657(3) 0.9707(3) 0.3420(2) 0.0305(7) Uani 1 1 d . . .
H17A H -0.191562 0.998130 0.377796 0.037 Uiso 1 1 calc R U .
H17B H -0.178454 1.058653 0.305399 0.037 Uiso 1 1 calc R U .
C18 C -0.3693(3) 0.8457(3) 0.2403(2) 0.0258(7) Uani 1 1 d . . .
H18A H -0.412512 0.920572 0.191003 0.031 Uiso 1 1 calc R U .
H18B H -0.378933 0.875461 0.285247 0.031 Uiso 1 1 calc R U .
C19 C -0.4267(3) 0.6940(4) 0.2026(2) 0.0284(7) Uani 1 1 d . . .
H19A H -0.516717 0.699849 0.168081 0.034 Uiso 1 1 calc R U .
H19B H -0.392317 0.621142 0.252273 0.034 Uiso 1 1 calc R U .
C20 C -0.3995(3) 0.6439(4) 0.1412(2) 0.0286(7) Uani 1 1 d . . .
H20A H -0.430268 0.540671 0.119656 0.034 Uiso 1 1 calc R U .
H20B H -0.441619 0.710733 0.088044 0.034 Uiso 1 1 calc R U .
C21 C -0.1923(3) 0.7529(3) 0.2536(2) 0.0217(6) Uani 1 1 d . . .
O1 O 0.13826(19) 0.5063(2) 0.34745(14) 0.0271(5) Uani 1 1 d . . .
N1 N -0.0778(2) 0.7569(3) 0.28572(18) 0.0263(6) Uani 1 1 d . . .
N2 N -0.2391(2) 0.8448(3) 0.28281(17) 0.0244(6) Uani 1 1 d . . .
N3 N -0.2679(2) 0.6485(3) 0.19070(17) 0.0255(6) Uani 1 1 d . . .
H3 H -0.235205 0.579188 0.179063 0.031 Uiso 1 1 calc R U .
ZN1 Zn 0.000000 0.62179(5) 0.250000 0.02029(15) Uani 1 2 d S T P

loop_
_atom_site_aniso_label
_atom_site_aniso_U_11
_atom_site_aniso_U_22
_atom_site_aniso_U_33
_atom_site_aniso_U_23
_atom_site_aniso_U_13
_atom_site_aniso_U_12
C1 0.0240(16) 0.0399(18) 0.0291(17) 0.0084(14) 0.0182(14) 0.0025(14)
C2 0.0246(15) 0.0307(16) 0.0226(15) 0.0062(13) 0.0161(14) 0.0031(13)
C3 0.0214(15) 0.0227(14) 0.0257(16) 0.0089(12) 0.0160(14) 0.0089(11)
C4 0.0292(17) 0.0340(17) 0.0373(19) -0.0002(15) 0.0243(16) 0.0011(14)
C5 0.0346(18) 0.0405(18) 0.0351(18) 0.0017(15) 0.0269(16) 0.0068(15)
C6 0.0313(17) 0.0277(16) 0.0305(17) 0.0011(13) 0.0189(15) 0.0072(13)
C7 0.0281(17) 0.0312(16) 0.0331(18) 0.0036(14) 0.0197(15) -0.0003(13)
C8 0.0265(16) 0.0320(17) 0.0269(16) 0.0067(13) 0.0192(14) 0.0056(13)
C9 0.0165(14) 0.0281(15) 0.0206(15) -0.0010(12) 0.0101(13) -0.0006(12)
C10 0.0255(16) 0.0270(15) 0.0249(16) 0.0003(13) 0.0167(14) -0.0012(12)
C11 0.0317(17) 0.0248(16) 0.0289(17) -0.0003(13) 0.0182(15) -0.0015(13)
C12 0.0338(18) 0.0275(17) 0.0340(19) -0.0062(14) 0.0192(16) 0.0034(14)
C13 0.0376(19) 0.044(2) 0.0294(18) -0.0057(15) 0.0231(16) 0.0051(16)
C14 0.0282(17) 0.0397(18) 0.0233(16) 0.0009(14) 0.0162(15) 0.0018(14)
C15 0.0271(18) 0.043(2) 0.047(2) -0.0224(18) 0.0160(17) -0.0041(16)
C16 0.042(2) 0.050(2) 0.057(3) -0.022(2) 0.029(2) -0.0128(19)
C17 0.0386(19) 0.0216(15) 0.0371(19) -0.0047(13) 0.0266(17) -0.0015(13)
C18 0.0251(16) 0.0293(16) 0.0280(16) 0.0027(13) 0.0191(14) 0.0048(12)
C19 0.0245(16) 0.0318(16) 0.0350(18) 0.0025(14) 0.0217(15) 0.0013(13)
C20 0.0191(15) 0.0374(18) 0.0307(17) -0.0056(14) 0.0165(14) -0.0034(13)
C21 0.0233(15) 0.0225(14) 0.0214(15) 0.0035(11) 0.0152(13) 0.0027(11)
O1 0.0195(11) 0.0382(12) 0.0258(12) 0.0131(10) 0.0153(10) 0.0063(9)
N1 0.0194(13) 0.0271(13) 0.0280(14) -0.0071(11) 0.0129(12) -0.0016(10)
N2 0.0240(13) 0.0254(13) 0.0263(14) -0.0033(10) 0.0172(12) 0.0005(10)
N3 0.0205(13) 0.0310(14) 0.0281(14) -0.0081(11) 0.0168(12) -0.0024(10)
ZN1 0.0157(2) 0.0233(3) 0.0202(3) 0.000 0.0106(2) 0.000

loop_
_atom_type_symbol
_atom_type_description
_atom_type_scat_dispersion_real
_atom_type_scat_dispersion_imag
_atom_type_scat_source
C C 0.0030 0.0020 'International Tables Vol C Tables 4.2.6.8 and 6.1.1.4'
H H 0.0000 0.0000 'International Tables Vol C Tables 4.2.6.8 and 6.1.1.4'
O O 0.0110 0.0060 'International Tables Vol C Tables 4.2.6.8 and 6.1.1.4'
N N 0.0060 0.0030 'International Tables Vol C Tables 4.2.6.8 and 6.1.1.4'
Zn Zn 0.2840 1.4300 'International Tables Vol C Tables 4.2.6.8 and 6.1.1.4'

loop_
_geom_angle_atom_site_label_1
_geom_angle_atom_site_label_2
_geom_angle_atom_site_label_3
_geom_angle
_geom_angle_site_symmetry_1
_geom_angle_site_symmetry_3
C2 C1 H1A 109.5 . .
C2 C1 H1B 109.5 . .
H1A C1 H1B 109.5 . .
C2 C1 H1C 109.5 . .
H1A C1 H1C 109.5 . .
H1B C1 H1C 109.5 . .
O1 C2 C3 109.0(2) . .
O1 C2 C1 109.8(2) . .
C3 C2 C1 112.3(3) . .
O1 C2 C9 109.3(2) . .
C3 C2 C9 108.4(2) . .
C1 C2 C9 107.8(3) . .
C4 C3 C8 117.3(3) . .
C4 C3 C2 124.4(3) . .
C8 C3 C2 118.4(3) . .
C5 C4 C3 121.4(3) . .
C5 C4 H4 119.3 . .
C3 C4 H4 119.3 . .
C6 C5 C4 120.3(3) . .
C6 C5 H5 119.8 . .
C4 C5 H5 119.8 . .
C5 C6 C7 119.4(3) . .
C5 C6 H6 120.3 . .
C7 C6 H6 120.3 . .
C8 C7 C6 120.1(3) . .
C8 C7 H7 120.0 . .
C6 C7 H7 120.0 . .
C7 C8 C3 121.6(3) . .
C7 C8 H8 119.2 . .
C3 C8 H8 119.2 . .
C14 C9 C10 118.1(3) . .
C14 C9 C2 121.2(3) . .
C10 C9 C2 120.6(3) . .
C11 C10 C9 121.1(3) . .
C11 C10 H10 119.4 . .
C9 C10 H10 119.4 . .
C10 C11 C12 120.1(3) . .
C10 C11 H11 120.0 . .
C12 C11 H11 120.0 . .
C13 C12 C11 119.1(3) . .
C13 C12 H12 120.4 . .
C11 C12 H12 120.4 . .
C12 C13 C14 121.1(3) . .
C12 C13 H13 119.4 . .
C14 C13 H13 119.4 . .
C13 C14 C9 120.4(3) . .
C13 C14 H14 119.8 . .
C9 C14 H14 119.8 . .
C16 C15 N1 114.6(3) . .
C16 C15 H15A 108.6 . .
N1 C15 H15A 108.6 . .
C16 C15 H15B 108.6 . .
N1 C15 H15B 108.6 . .
H15A C15 H15B 107.6 . .
C15 C16 C17 109.9(3) . .
C15 C16 H16A 109.7 . .
C17 C16 H16A 109.7 . .
C15 C16 H16B 109.7 . .
C17 C16 H16B 109.7 . .
H16A C16 H16B 108.2 . .
N2 C17 C16 109.2(3) . .
N2 C17 H17A 109.8 . .
C16 C17 H17A 109.8 . .
N2 C17 H17B 109.8 . .
C16 C17 H17B 109.8 . .
H17A C17 H17B 108.3 . .
N2 C18 C19 111.4(2) . .
N2 C18 H18A 109.3 . .
C19 C18 H18A 109.3 . .
N2 C18 H18B 109.3 . .
C19 C18 H18B 109.3 . .
H18A C18 H18B 108.0 . .
C18 C19 C20 108.3(3) . .
C18 C19 H19A 110.0 . .
C20 C19 H19A 110.0 . .
C18 C19 H19B 110.0 . .
C20 C19 H19B 110.0 . .
H19A C19 H19B 108.4 . .
N3 C20 C19 109.2(3) . .
N3 C20 H20A 109.8 . .
C19 C20 H20A 109.8 . .
N3 C20 H20B 109.8 . .
C19 C20 H20B 109.8 . .
H20A C20 H20B 108.3 . .
N1 C21 N3 118.4(3) . .
N1 C21 N2 123.8(3) . .
N3 C21 N2 117.8(3) . .
C2 O1 ZN1 127.22(18) . .
C21 N1 C15 119.6(3) . .
C21 N1 ZN1 126.4(2) . .
C15 N1 ZN1 114.0(2) . .
C21 N2 C18 122.1(3) . .
C21 N2 C17 119.4(3) . .
C18 N2 C17 116.7(2) . .
C21 N3 C20 124.0(3) . .
C21 N3 H3 118.0 . .
C20 N3 H3 118.0 . .
O1 ZN1 O1 115.44(14) . 2
O1 ZN1 N1 114.92(10) . .
O1 ZN1 N1 102.56(9) 2 .
O1 ZN1 N1 102.56(9) . 2
O1 ZN1 N1 114.92(10) 2 2
N1 ZN1 N1 106.53(15) . 2

loop_
_geom_bond_atom_site_label_1
_geom_bond_atom_site_label_2
_geom_bond_distance
_geom_bond_site_symmetry_2
C1 C2 1.538(4) .
C1 H1A 0.9800 .
C1 H1B 0.9800 .
C1 H1C 0.9800 .
C2 O1 1.400(4) .
C2 C3 1.533(4) .
C2 C9 1.540(4) .
C3 C4 1.393(4) .
C3 C8 1.397(4) .
C4 C5 1.389(5) .
C4 H4 0.9500 .
C5 C6 1.378(5) .
C5 H5 0.9500 .
C6 C7 1.386(5) .
C6 H6 0.9500 .
C7 C8 1.384(5) .
C7 H7 0.9500 .
C8 H8 0.9500 .
C9 C14 1.388(4) .
C9 C10 1.398(4) .
C10 C11 1.385(4) .
C10 H10 0.9500 .
C11 C12 1.386(5) .
C11 H11 0.9500 .
C12 C13 1.378(5) .
C12 H12 0.9500 .
C13 C14 1.387(5) .
C13 H13 0.9500 .
C14 H14 0.9500 .
C15 C16 1.452(6) .
C15 N1 1.465(4) .
C15 H15A 0.9900 .
C15 H15B 0.9900 .
C16 C17 1.544(5) .
C16 H16A 0.9900 .
C16 H16B 0.9900 .
C17 N2 1.460(4) .
C17 H17A 0.9900 .
C17 H17B 0.9900 .
C18 N2 1.457(4) .
C18 C19 1.506(4) .
C18 H18A 0.9900 .
C18 H18B 0.9900 .
C19 C20 1.517(4) .
C19 H19A 0.9900 .
C19 H19B 0.9900 .
C20 N3 1.449(4) .
C20 H20A 0.9900 .
C20 H20B 0.9900 .
C21 N1 1.311(4) .
C21 N3 1.351(4) .
C21 N2 1.373(4) .
O1 ZN1 1.931(2) .
N1 ZN1 2.017(3) .
N3 H3 0.8800 .
ZN1 O1 1.931(2) 2
ZN1 N1 2.017(3) 2
